data_2238467
loop_
_publ_author_name
'Chicha, Hakima'
'Oulemda, Bassou'
'Rakib, El Mostapha'
'Saadi, Mohamed'
'El Ammari, Lahcen'

_publ_section_title
;
 4-Methyl-<i>N</i>-(1-methyl-1<i>H</i>-indazol-5-yl)benzenesulfonamide
;
_journal_coeditor_code BH2482
_journal_issue 9
_journal_name_full 'Acta Crystallographica Section E'
_journal_page_first o1471
_journal_paper_doi 10.1107/S1600536813023398
_journal_volume 69
_journal_year 2013
_chemical_formula_iupac 'C15 H15 N3 O2 S'
_chemical_formula_moiety 'C15 H15 N3 O2 S'
_chemical_formula_sum 'C15 H15 N3 O2 S'
_chemical_formula_weight 301.36
_chemical_name_systematic
;
4-Methyl-<i>N</i>-(1-methyl-1<i>H</i>-indazol-5-yl)benzenesulfonamide
;
_space_group_IT_number 14
_symmetry_cell_setting monoclinic
_symmetry_space_group_name_Hall '-P 2ybc'
_symmetry_space_group_name_H-M 'P 1 21/c 1'
_atom_sites_solution_hydrogens geom
_atom_sites_solution_primary direct
_atom_sites_solution_secondary difmap
_audit_creation_method SHELXL-97
_cell_angle_alpha 90.00
_cell_angle_beta 91.602(2)
_cell_angle_gamma 90.00
_cell_formula_units_Z 4
_cell_length_a 8.0026(3)
_cell_length_b 12.8195(4)
_cell_length_c 14.1321(4)
_cell_measurement_reflns_used 4048
_cell_measurement_temperature 296(2)
_cell_measurement_theta_max 29.57
_cell_measurement_theta_min 2.88
_cell_volume 1449.24(8)
_computing_cell_refinement 'SAINT (Bruker, 2009)'
_computing_data_collection 'APEX2 (Bruker, 2009)'
_computing_data_reduction 'SAINT (Bruker, 2009)'
_computing_molecular_graphics 'ORTEP-3 for Windows (Farrugia, 2012)'
_computing_publication_material
;
PLATON (Spek, 2009) and publCIF (Westrip, 2010)
;
_computing_structure_refinement 'SHELXL97 (Sheldrick, 2008)'
_computing_structure_solution 'SHELXS97 (Sheldrick, 2008)'
_diffrn_ambient_temperature 296(2)
_diffrn_measured_fraction_theta_full 0.999
_diffrn_measured_fraction_theta_max 0.999
_diffrn_measurement_device_type 'Bruker X8 APEX'
_diffrn_measurement_method '\f and \w scans'
_diffrn_radiation_monochromator graphite
_diffrn_radiation_source 'fine-focus sealed tube'
_diffrn_radiation_type MoK\a
_diffrn_radiation_wavelength 0.71073
_diffrn_reflns_av_R_equivalents 0.0469
_diffrn_reflns_av_sigmaI/netI 0.0457
_diffrn_reflns_limit_h_max 11
_diffrn_reflns_limit_h_min -11
_diffrn_reflns_limit_k_max 17
_diffrn_reflns_limit_k_min -17
_diffrn_reflns_limit_l_max 19
_diffrn_reflns_limit_l_min -19
_diffrn_reflns_number 17896
_diffrn_reflns_theta_full 29.57
_diffrn_reflns_theta_max 29.57
_diffrn_reflns_theta_min 2.88
_exptl_absorpt_coefficient_mu 0.231
_exptl_absorpt_correction_T_max 0.9919
_exptl_absorpt_correction_T_min 0.9602
_exptl_absorpt_correction_type multi-scan
_exptl_absorpt_process_details '(SADABS; Bruker, 2009)'
_exptl_crystal_colour colourless
_exptl_crystal_density_diffrn 1.381
_exptl_crystal_density_method 'not measured'
_exptl_crystal_description Block
_exptl_crystal_F_000 632
_exptl_crystal_size_max 0.43
_exptl_crystal_size_mid 0.36
_exptl_crystal_size_min 0.28
_refine_diff_density_max 0.250
_refine_diff_density_min -0.324
_refine_ls_extinction_method none
_refine_ls_goodness_of_fit_ref 1.016
_refine_ls_hydrogen_treatment constr
_refine_ls_matrix_type full
_refine_ls_number_constraints 0
_refine_ls_number_parameters 190
_refine_ls_number_reflns 4048
_refine_ls_number_restraints 0
_refine_ls_restrained_S_all 1.016
_refine_ls_R_factor_all 0.0767
_refine_ls_R_factor_gt 0.0461
_refine_ls_shift/su_max 0.000
_refine_ls_shift/su_mean 0.000
_refine_ls_structure_factor_coef Fsqd
_refine_ls_weighting_details 'calc w=1/[\s^2^(Fo^2^)+(0.0633P)^2^+0.2552P] where P=(Fo^2^+2Fc^2^)/3'
_refine_ls_weighting_scheme calc
_refine_ls_wR_factor_gt 0.1166
_refine_ls_wR_factor_ref 0.1344
_reflns_number_gt 2703
_reflns_number_total 4048
_reflns_threshold_expression I>2\s(I)
_cod_data_source_file bh2482.cif
_cod_data_source_block I
_cod_original_sg_symbol_H-M 'P 21/c'
_cod_database_code 2238467
_cod_database_fobs_code 2238467

loop_
_symmetry_equiv_pos_as_xyz
'x, y, z'
'-x, y+1/2, -z+1/2'
'-x, -y, -z'
'x, -y-1/2, z-1/2'

loop_
_atom_site_type_symbol
_atom_site_label
_atom_site_fract_x
_atom_site_fract_y
_atom_site_fract_z
_atom_site_U_iso_or_equiv
_atom_site_adp_type
_atom_site_calc_flag
_atom_site_refinement_flags
_atom_site_occupancy
_atom_site_symmetry_multiplicity
C C1 0.31920(19) 0.13913(14) 0.21183(12) 0.0348(4) Uani d . 1 1
C C2 0.4588(2) 0.18535(14) 0.16945(13) 0.0386(4) Uani d . 1 1
H H2 0.4693 0.2576 0.1706 0.046 Uiso calc R 1 1
C C3 0.5789(2) 0.12762(14) 0.12688(13) 0.0381(4) Uani d . 1 1
H H3 0.6709 0.1587 0.0997 0.046 Uiso calc R 1 1
C C4 0.55641(19) 0.01961(13) 0.12629(12) 0.0336(4) Uani d . 1 1
C C5 0.4161(2) -0.02812(13) 0.16553(12) 0.0352(4) Uani d . 1 1
C C6 0.2952(2) 0.03317(13) 0.20985(13) 0.0361(4) Uani d . 1 1
H H6 0.2022 0.0029 0.2368 0.043 Uiso calc R 1 1
C C7 0.4424(2) -0.13606(15) 0.15117(14) 0.0448(4) Uani d . 1 1
H H7 0.3685 -0.1880 0.1690 0.054 Uiso calc R 1 1
C C8 0.8127(2) -0.04980(17) 0.04713(14) 0.0486(5) Uani d . 1 1
H H8A 0.8953 -0.0912 0.0803 0.073 Uiso calc R 1 1
H H8B 0.8477 0.0218 0.0470 0.073 Uiso calc R 1 1
H H8C 0.8000 -0.0743 -0.0169 0.073 Uiso calc R 1 1
C C9 0.1242(2) 0.36208(14) 0.13664(13) 0.0392(4) Uani d . 1 1
C C10 0.1538(3) 0.35014(17) 0.04145(16) 0.0561(5) Uani d . 1 1
H H10 0.1315 0.2868 0.0116 0.067 Uiso calc R 1 1
C C11 0.2163(3) 0.43217(19) -0.00880(16) 0.0616(6) Uani d . 1 1
H H11 0.2356 0.4234 -0.0729 0.074 Uiso calc R 1 1
C C12 0.2515(3) 0.52718(17) 0.03268(16) 0.0523(5) Uani d . 1 1
C C13 0.2195(3) 0.53815(18) 0.12835(17) 0.0617(6) Uani d . 1 1
H H13 0.2415 0.6016 0.1580 0.074 Uiso calc R 1 1
C C14 0.1560(3) 0.45732(16) 0.17998(15) 0.0518(5) Uani d . 1 1
H H14 0.1345 0.4664 0.2438 0.062 Uiso calc R 1 1
C C15 0.3195(3) 0.6169(2) -0.0239(2) 0.0802(8) Uani d . 1 1
H H15A 0.3339 0.5951 -0.0881 0.120 Uiso calc R 1 1
H H15B 0.4253 0.6383 0.0032 0.120 Uiso calc R 1 1
H H15C 0.2425 0.6742 -0.0227 0.120 Uiso calc R 1 1
N N1 0.20248(17) 0.20314(12) 0.26172(11) 0.0393(3) Uani d . 1 1
H H1 0.2468 0.2458 0.3038 0.047 Uiso d R 1 1
N N2 0.5857(2) -0.15374(12) 0.10917(12) 0.0471(4) Uani d . 1 1
N N3 0.65480(18) -0.05848(12) 0.09380(11) 0.0391(3) Uani d . 1 1
O O1 -0.05599(17) 0.30214(12) 0.27498(12) 0.0624(4) Uani d . 1 1
O O2 -0.02085(16) 0.18164(11) 0.13971(11) 0.0572(4) Uani d . 1 1
S S1 0.04597(5) 0.25800(4) 0.20396(4) 0.04273(16) Uani d . 1 1

loop_
_atom_site_aniso_label
_atom_site_aniso_U_11
_atom_site_aniso_U_22
_atom_site_aniso_U_33
_atom_site_aniso_U_12
_atom_site_aniso_U_13
_atom_site_aniso_U_23
C1 0.0324(7) 0.0340(9) 0.0381(9) 0.0007(6) 0.0028(6) 0.0028(7)
C2 0.0387(8) 0.0284(9) 0.0491(11) -0.0039(7) 0.0045(7) 0.0023(8)
C3 0.0336(8) 0.0340(10) 0.0469(10) -0.0041(7) 0.0073(7) 0.0040(8)
C4 0.0314(7) 0.0335(9) 0.0358(9) 0.0026(6) -0.0003(6) 0.0017(7)
C5 0.0345(8) 0.0307(9) 0.0404(10) -0.0014(6) -0.0010(7) 0.0040(7)
C6 0.0312(7) 0.0330(9) 0.0441(10) -0.0039(6) 0.0041(7) 0.0060(8)
C7 0.0462(10) 0.0309(10) 0.0574(12) -0.0021(7) 0.0041(8) 0.0041(9)
C8 0.0448(10) 0.0532(13) 0.0483(11) 0.0088(8) 0.0113(8) -0.0031(10)
C9 0.0359(8) 0.0353(10) 0.0461(10) 0.0035(7) -0.0006(7) -0.0016(8)
C10 0.0714(13) 0.0429(12) 0.0544(13) -0.0043(10) 0.0093(10) -0.0120(10)
C11 0.0802(16) 0.0564(15) 0.0488(13) -0.0019(12) 0.0119(11) 0.0001(11)
C12 0.0515(11) 0.0466(13) 0.0586(14) -0.0009(9) -0.0033(9) 0.0106(10)
C13 0.0813(16) 0.0415(13) 0.0619(15) -0.0138(11) -0.0080(12) -0.0026(11)
C14 0.0674(13) 0.0420(12) 0.0456(11) -0.0050(9) -0.0026(9) -0.0027(9)
C15 0.0803(17) 0.0709(18) 0.0893(19) -0.0147(14) -0.0032(14) 0.0316(16)
N1 0.0382(7) 0.0352(8) 0.0448(9) 0.0009(6) 0.0081(6) -0.0017(7)
N2 0.0510(9) 0.0323(9) 0.0582(10) 0.0030(7) 0.0029(7) -0.0006(8)
N3 0.0386(7) 0.0352(9) 0.0436(9) 0.0038(6) 0.0033(6) -0.0012(7)
O1 0.0494(8) 0.0546(10) 0.0848(11) 0.0102(6) 0.0318(8) 0.0029(8)
O2 0.0403(7) 0.0446(8) 0.0862(11) -0.0080(6) -0.0079(7) -0.0064(8)
S1 0.0311(2) 0.0361(3) 0.0614(3) 0.00089(16) 0.00821(18) -0.0010(2)

loop_
_atom_type_symbol
_atom_type_description
_atom_type_scat_dispersion_real
_atom_type_scat_dispersion_imag
_atom_type_scat_source
C C 0.0033 0.0016 'International Tables Vol C Tables 4.2.6.8 and 6.1.1.4'
H H 0.0000 0.0000 'International Tables Vol C Tables 4.2.6.8 and 6.1.1.4'
N N 0.0061 0.0033 'International Tables Vol C Tables 4.2.6.8 and 6.1.1.4'
O O 0.0106 0.0060 'International Tables Vol C Tables 4.2.6.8 and 6.1.1.4'
S S 0.1246 0.1234 'International Tables Vol C Tables 4.2.6.8 and 6.1.1.4'

loop_
_geom_angle_atom_site_label_1
_geom_angle_atom_site_label_2
_geom_angle_atom_site_label_3
_geom_angle
C6 C1 C2 121.25(15)
C6 C1 N1 118.75(14)
C2 C1 N1 119.96(15)
C3 C2 C1 122.27(16)
C3 C2 H2 118.9
C1 C2 H2 118.9
C2 C3 C4 116.61(15)
C2 C3 H3 121.7
C4 C3 H3 121.7
N3 C4 C3 130.97(16)
N3 C4 C5 106.78(15)
C3 C4 C5 122.23(15)
C4 C5 C6 119.96(16)
C4 C5 C7 104.22(15)
C6 C5 C7 135.76(16)
C1 C6 C5 117.65(15)
C1 C6 H6 121.2
C5 C6 H6 121.2
N2 C7 C5 111.41(16)
N2 C7 H7 124.3
C5 C7 H7 124.3
N3 C8 H8A 109.5
N3 C8 H8B 109.5
H8A C8 H8B 109.5
N3 C8 H8C 109.5
H8A C8 H8C 109.5
H8B C8 H8C 109.5
C10 C9 C14 119.56(19)
C10 C9 S1 120.99(15)
C14 C9 S1 119.44(15)
C11 C10 C9 119.6(2)
C11 C10 H10 120.2
C9 C10 H10 120.2
C10 C11 C12 122.1(2)
C10 C11 H11 119.0
C12 C11 H11 119.0
C11 C12 C13 117.5(2)
C11 C12 C15 121.4(2)
C13 C12 C15 121.1(2)
C14 C13 C12 121.4(2)
C14 C13 H13 119.3
C12 C13 H13 119.3
C13 C14 C9 119.7(2)
C13 C14 H14 120.1
C9 C14 H14 120.1
C12 C15 H15A 109.5
C12 C15 H15B 109.5
H15A C15 H15B 109.5
C12 C15 H15C 109.5
H15A C15 H15C 109.5
H15B C15 H15C 109.5
C1 N1 S1 119.89(12)
C1 N1 H1 115.6
S1 N1 H1 111.2
C7 N2 N3 106.19(15)
N2 N3 C4 111.38(14)
N2 N3 C8 120.41(15)
C4 N3 C8 128.20(16)
O1 S1 O2 120.46(9)
O1 S1 N1 105.33(9)
O2 S1 N1 106.88(8)
O1 S1 C9 107.32(9)
O2 S1 C9 107.92(9)
N1 S1 C9 108.45(8)

loop_
_geom_bond_atom_site_label_1
_geom_bond_atom_site_label_2
_geom_bond_distance
C1 C6 1.372(2)
C1 C2 1.412(2)
C1 N1 1.442(2)
C2 C3 1.366(2)
C2 H2 0.9300
C3 C4 1.396(2)
C3 H3 0.9300
C4 N3 1.361(2)
C4 C5 1.406(2)
C5 C6 1.407(2)
C5 C7 1.415(3)
C6 H6 0.9300
C7 N2 1.325(2)
C7 H7 0.9300
C8 N3 1.446(2)
C8 H8A 0.9600
C8 H8B 0.9600
C8 H8C 0.9600
C9 C10 1.381(3)
C9 C14 1.387(3)
C9 S1 1.7635(19)
C10 C11 1.371(3)
C10 H10 0.9300
C11 C12 1.377(3)
C11 H11 0.9300
C12 C13 1.390(3)
C12 C15 1.510(3)
C13 C14 1.373(3)
C13 H13 0.9300
C14 H14 0.9300
C15 H15A 0.9600
C15 H15B 0.9600
C15 H15C 0.9600
N1 S1 1.6348(15)
N1 H1 0.8759
N2 N3 1.361(2)
O1 S1 1.4280(14)
O2 S1 1.4288(15)

loop_
_geom_hbond_atom_site_label_D
_geom_hbond_atom_site_label_H
_geom_hbond_atom_site_label_A
_geom_hbond_site_symmetry_A
_geom_hbond_distance_DH
_geom_hbond_distance_HA
_geom_hbond_distance_DA
_geom_hbond_angle_DHA
_geom_hbond_publ_flag
N1 H1 N2 2_655 0.88 2.21 3.065(2) 166.0 yes
C3 H3 O2 1_655 0.93 2.53 3.277(2) 137.3 yes

loop_
_geom_torsion_atom_site_label_1
_geom_torsion_atom_site_label_2
_geom_torsion_atom_site_label_3
_geom_torsion_atom_site_label_4
_geom_torsion
C6 C1 C2 C3 -1.9(3)
N1 C1 C2 C3 175.55(16)
C1 C2 C3 C4 0.6(3)
C2 C3 C4 N3 -176.89(18)
C2 C3 C4 C5 1.3(3)
N3 C4 C5 C6 176.56(15)
C3 C4 C5 C6 -2.0(3)
N3 C4 C5 C7 -0.94(19)
C3 C4 C5 C7 -179.50(16)
C2 C1 C6 C5 1.1(3)
N1 C1 C6 C5 -176.33(15)
C4 C5 C6 C1 0.7(3)
C7 C5 C6 C1 177.3(2)
C4 C5 C7 N2 1.2(2)
C6 C5 C7 N2 -175.7(2)
C14 C9 C10 C11 0.8(3)
S1 C9 C10 C11 -179.30(18)
C9 C10 C11 C12 0.2(4)
C10 C11 C12 C13 -0.8(4)
C10 C11 C12 C15 -179.7(2)
C11 C12 C13 C14 0.4(4)
C15 C12 C13 C14 179.3(2)
C12 C13 C14 C9 0.6(4)
C10 C9 C14 C13 -1.2(3)
S1 C9 C14 C13 178.93(17)
C6 C1 N1 S1 -95.37(17)
C2 C1 N1 S1 87.17(18)
C5 C7 N2 N3 -0.9(2)
C7 N2 N3 C4 0.3(2)
C7 N2 N3 C8 -179.02(17)
C3 C4 N3 N2 178.82(18)
C5 C4 N3 N2 0.4(2)
C3 C4 N3 C8 -1.9(3)
C5 C4 N3 C8 179.70(17)
C1 N1 S1 O1 171.99(13)
C1 N1 S1 O2 42.75(15)
C1 N1 S1 C9 -73.37(14)
C10 C9 S1 O1 -147.78(17)
C14 C9 S1 O1 32.12(18)
C10 C9 S1 O2 -16.55(18)
C14 C9 S1 O2 163.35(15)
C10 C9 S1 N1 98.89(17)
C14 C9 S1 N1 -81.21(17)
